data_4115253
loop_
_publ_author_name
'Luca Gonsalvi'
'Harry Adams'
'Glenn J. Sunley'
'Evert Ditzel'
'Anthony Haynes'

_publ_section_title
;
 Steric and Electronic Effects on the Reactivity of Rh and Ir Complexes
 Containing P-S, P-P, and P-O Ligands. Implications for the Effects of
 Chelate Ligands in Catalysis
;
_journal_name_full 'Journal of the American Chemical Society'
_journal_page_first 13597
_journal_page_last 13612
_journal_paper_doi 10.1021/ja0176191
_journal_volume 124
_journal_year 2002
_chemical_formula_sum 'C28 H27 I2 O P2 Rh'
_chemical_formula_weight 798.15
_chemical_name_systematic
; 
 ? 
;
_space_group_IT_number 2
_symmetry_cell_setting triclinic
_symmetry_space_group_name_Hall '-P 1'
_symmetry_space_group_name_H-M 'P -1'
_atom_sites_solution_hydrogens geom
_atom_sites_solution_primary direct
_atom_sites_solution_secondary difmap
_audit_creation_method SHELXL
_cell_angle_alpha 92.53(4)
_cell_angle_beta 93.83(2)
_cell_angle_gamma 100.34(3)
_cell_formula_units_Z 2
_cell_length_a 9.155(4)
_cell_length_b 10.436(4)
_cell_length_c 14.964(7)
_cell_measurement_reflns_used 38
_cell_measurement_temperature 293(2)
_cell_measurement_theta_max 25.073
_cell_measurement_theta_min 9.440
_cell_volume 1401.0(11)
_computing_cell_refinement 'Siemens XSCANS'
_computing_data_collection 'Siemens XSCANS'
_computing_data_reduction 'Siemens XSCANS'
_computing_molecular_graphics 'Siemens SHELXTL'
_computing_publication_material 'Siemens SHELXTL'
_computing_structure_refinement 'SHELXL-93 (Sheldrick, 1993)'
_computing_structure_solution 'SHELXS-86 (Sheldrick, 1990)'
_diffrn_ambient_temperature 293(2)
_diffrn_measurement_device 'Siemens P4'
_diffrn_measurement_method '\w scans'
_diffrn_radiation_monochromator graphite
_diffrn_radiation_source 'fine-focus sealed tube'
_diffrn_radiation_type MoK\a
_diffrn_radiation_wavelength 0.71073
_diffrn_reflns_av_R_equivalents 0.0471
_diffrn_reflns_av_sigmaI/netI 0.0544
_diffrn_reflns_limit_h_max 10
_diffrn_reflns_limit_h_min -1
_diffrn_reflns_limit_k_max 12
_diffrn_reflns_limit_k_min -12
_diffrn_reflns_limit_l_max 17
_diffrn_reflns_limit_l_min -17
_diffrn_reflns_number 5918
_diffrn_reflns_theta_max 25.02
_diffrn_reflns_theta_min 1.37
_diffrn_standards_decay_% 11.12
_diffrn_standards_interval_count 97
_diffrn_standards_number 3
_exptl_absorpt_coefficient_mu 2.947
_exptl_crystal_colour yellow
_exptl_crystal_density_diffrn 1.892
_exptl_crystal_description block
_exptl_crystal_F_000 768
_exptl_crystal_size_max 0.50
_exptl_crystal_size_mid 0.32
_exptl_crystal_size_min 0.31
_refine_diff_density_max 0.945
_refine_diff_density_min -1.082
_refine_diff_density_rms 0.187
_refine_ls_extinction_method none
_refine_ls_goodness_of_fit_all 1.101
_refine_ls_goodness_of_fit_obs 1.125
_refine_ls_matrix_type full
_refine_ls_number_parameters 307
_refine_ls_number_reflns 4906
_refine_ls_number_restraints 0
_refine_ls_restrained_S_all 1.492
_refine_ls_restrained_S_obs 1.125
_refine_ls_R_factor_all 0.0653
_refine_ls_R_factor_obs 0.0456
_refine_ls_shift/esd_max 0.000
_refine_ls_shift/esd_mean 0.000
_refine_ls_structure_factor_coef Fsqd
_refine_ls_weighting_details 'w=1/[\s^2^(Fo^2^)+(0.0607P)^2^+2.1886P] where P=(Fo^2^+2Fc^2^)/3'
_refine_ls_weighting_scheme calc
_refine_ls_wR_factor_all 0.1659
_refine_ls_wR_factor_obs 0.1117
_reflns_number_observed 3966
_reflns_number_total 4917
_reflns_observed_criterion >2sigma(I)
_cod_data_source_file ja0176191-2_s2_1.cif
_cod_data_source_block trial2
_cod_depositor_comments
;
The following automatic conversions were performed:

'_refine_ls_weighting_scheme' value 'calc
w=1/[\s^2^(Fo^2^)+(0.0607P)^2^+2.1886P] where P=(Fo^2^+2Fc^2^)/3' was
changed to 'calc'. New tag '_refine_ls_weighting_details' was
created. The value of the new tag was set to
'w=1/[\s^2^(Fo^2^)+(0.0607P)^2^+2.1886P] where P=(Fo^2^+2Fc^2^)/3'.

Automatic conversion script
Id: cif_fix_values 3143 2015-03-26 13:38:13Z robertas 
;
_cod_original_cell_volume 1401.0(10)
_cod_database_code 4115253

loop_
_symmetry_equiv_pos_as_xyz
'x, y, z'
'-x, -y, -z'

loop_
_atom_site_aniso_label
_atom_site_aniso_U_11
_atom_site_aniso_U_22
_atom_site_aniso_U_33
_atom_site_aniso_U_23
_atom_site_aniso_U_13
_atom_site_aniso_U_12
Rh1 0.0277(3) 0.0279(3) 0.0262(3) -0.0006(2) 0.0009(2) 0.0039(2)
I1 0.0526(3) 0.0507(3) 0.0508(3) 0.0093(2) 0.0003(2) 0.0235(2)
I2 0.0333(3) 0.0457(3) 0.0517(3) -0.0001(2) 0.0071(2) -0.0030(2)
P1 0.0314(9) 0.0272(8) 0.0318(9) 0.0006(7) -0.0013(7) 0.0022(6)
P2 0.0319(9) 0.0280(8) 0.0304(9) 0.0010(7) 0.0042(7) 0.0034(7)
O1 0.056(4) 0.067(4) 0.047(3) -0.014(3) -0.013(3) 0.014(3)
C1 0.031(4) 0.035(4) 0.052(5) 0.005(3) -0.002(3) 0.003(3)
C2 0.035(4) 0.032(4) 0.049(4) 0.005(3) 0.008(3) 0.012(3)
C3 0.034(4) 0.042(4) 0.030(4) -0.002(3) 0.006(3) 0.005(3)
C4 0.051(5) 0.051(5) 0.037(4) -0.003(4) 0.010(4) 0.008(4)
C5 0.066(6) 0.059(5) 0.041(5) -0.016(4) 0.004(4) 0.007(4)
C6 0.059(5) 0.079(6) 0.032(4) 0.006(4) 0.000(4) 0.006(5)
C7 0.078(6) 0.056(5) 0.048(5) 0.013(4) 0.001(5) 0.000(5)
C8 0.065(5) 0.039(4) 0.034(4) 0.007(3) -0.002(4) -0.004(4)
C9 0.032(3) 0.031(3) 0.031(4) 0.002(3) 0.002(3) -0.001(3)
C10 0.044(4) 0.038(4) 0.054(5) 0.001(4) 0.007(4) -0.001(3)
C11 0.076(6) 0.032(4) 0.046(5) -0.009(3) -0.003(4) -0.001(4)
C12 0.062(5) 0.033(4) 0.050(5) 0.006(4) -0.015(4) -0.011(4)
C13 0.046(5) 0.048(5) 0.063(6) 0.008(4) -0.011(4) -0.010(4)
C14 0.045(4) 0.039(4) 0.047(5) 0.004(3) 0.005(4) -0.006(3)
C15 0.028(3) 0.029(3) 0.043(4) 0.004(3) 0.002(3) 0.004(3)
C16 0.059(5) 0.043(4) 0.045(5) 0.008(4) -0.005(4) -0.010(4)
C17 0.059(5) 0.062(5) 0.045(5) 0.013(4) -0.008(4) -0.003(4)
C18 0.066(6) 0.053(5) 0.063(6) 0.032(5) 0.016(5) 0.011(4)
C19 0.072(6) 0.033(4) 0.063(6) 0.005(4) 0.028(5) -0.003(4)
C20 0.055(5) 0.037(4) 0.043(4) -0.005(3) 0.009(4) 0.001(3)
C21 0.038(4) 0.038(4) 0.034(4) -0.005(3) 0.005(3) 0.005(3)
C22 0.064(5) 0.056(5) 0.053(5) -0.009(4) -0.003(4) 0.027(4)
C23 0.090(7) 0.071(6) 0.065(6) -0.029(5) -0.007(6) 0.044(6)
C24 0.075(7) 0.088(7) 0.058(6) -0.033(5) -0.011(5) 0.025(6)
C25 0.053(5) 0.106(8) 0.058(6) -0.034(6) -0.018(5) 0.022(5)
C26 0.047(5) 0.077(6) 0.048(5) -0.022(4) -0.002(4) 0.016(4)
C27 0.043(4) 0.018(3) 0.042(4) 0.002(3) -0.002(3) 0.001(3)
C28 0.062(5) 0.074(6) 0.033(4) -0.015(4) 0.002(4) 0.007(4)

loop_
_atom_site_label
_atom_site_type_symbol
_atom_site_fract_x
_atom_site_fract_y
_atom_site_fract_z
_atom_site_U_iso_or_equiv
_atom_site_thermal_displace_type
_atom_site_occupancy
_atom_site_calc_flag
_atom_site_refinement_flags
Rh1 Rh 0.16374(5) 0.10832(5) 0.27749(3) 0.02756(15) Uani 1 d .
I1 I 0.03346(6) 0.30559(5) 0.21973(4) 0.0496(2) Uani 1 d .
I2 I -0.10138(5) -0.03165(5) 0.31433(4) 0.0448(2) Uani 1 d .
P1 P 0.2667(2) -0.0731(2) 0.28695(12) 0.0307(4) Uani 1 d .
P2 P 0.3804(2) 0.1966(2) 0.21828(12) 0.0303(4) Uani 1 d .
O1 O 0.3671(7) 0.1676(6) 0.4327(4) 0.0576(15) Uani 1 d .
C1 C 0.4686(7) -0.0202(7) 0.2968(5) 0.040(2) Uani 1 d .
H1A H 0.5012(7) 0.0170(7) 0.3569(5) 0.048 Uiso 1 calc R
H1B H 0.5167(7) -0.0944(7) 0.2858(5) 0.048 Uiso 1 calc R
C2 C 0.5119(8) 0.0819(7) 0.2281(5) 0.037(2) Uani 1 d .
H2A H 0.5150(8) 0.0379(7) 0.1700(5) 0.045 Uiso 1 calc R
H2B H 0.6109(8) 0.1306(7) 0.2458(5) 0.045 Uiso 1 calc R
C3 C 0.3554(7) 0.2167(7) 0.0975(5) 0.036(2) Uani 1 d .
C4 C 0.3272(9) 0.1067(8) 0.0382(5) 0.046(2) Uani 1 d .
H4A H 0.3287(9) 0.0244(8) 0.0593(5) 0.055 Uiso 1 calc R
C5 C 0.2968(10) 0.1206(9) -0.0529(6) 0.057(2) Uani 1 d .
H5A H 0.2780(10) 0.0471(9) -0.0923(6) 0.068 Uiso 1 calc R
C6 C 0.2941(10) 0.2385(10) -0.0848(6) 0.058(2) Uani 1 d .
H6A H 0.2746(10) 0.2464(10) -0.1459(6) 0.070 Uiso 1 calc R
C7 C 0.3203(11) 0.3478(9) -0.0268(6) 0.062(2) Uani 1 d .
H7A H 0.3179(11) 0.4294(9) -0.0487(6) 0.074 Uiso 1 calc R
C8 C 0.3503(9) 0.3363(7) 0.0640(5) 0.048(2) Uani 1 d .
H8A H 0.3671(9) 0.4104(7) 0.1028(5) 0.057 Uiso 1 calc R
C9 C 0.4861(7) 0.3545(6) 0.2611(5) 0.0322(14) Uani 1 d .
C10 C 0.4277(9) 0.4373(7) 0.3178(6) 0.046(2) Uani 1 d .
H10A H 0.3317(9) 0.4118(7) 0.3352(6) 0.056 Uiso 1 calc R
C11 C 0.5108(10) 0.5590(7) 0.3493(6) 0.053(2) Uani 1 d .
H11A H 0.4717(10) 0.6138(7) 0.3881(6) 0.064 Uiso 1 calc R
C12 C 0.6541(10) 0.5960(7) 0.3209(6) 0.052(2) Uani 1 d .
H12A H 0.7107(10) 0.6765(7) 0.3408(6) 0.062 Uiso 1 calc R
C13 C 0.7122(9) 0.5146(8) 0.2639(6) 0.055(2) Uani 1 d .
H13A H 0.8070(9) 0.5406(8) 0.2448(6) 0.066 Uiso 1 calc R
C14 C 0.6298(9) 0.3950(7) 0.2353(5) 0.045(2) Uani 1 d .
H14A H 0.6708(9) 0.3398(7) 0.1978(5) 0.054 Uiso 1 calc R
C15 C 0.2307(7) -0.1894(6) 0.3734(5) 0.0335(15) Uani 1 d .
C16 C 0.2898(9) -0.1587(8) 0.4605(6) 0.052(2) Uani 1 d .
H16A H 0.3445(9) -0.0757(8) 0.4760(6) 0.062 Uiso 1 calc R
C17 C 0.2689(10) -0.2489(9) 0.5247(6) 0.058(2) Uani 1 d .
H17A H 0.3088(10) -0.2265(9) 0.5833(6) 0.069 Uiso 1 calc R
C18 C 0.1897(10) -0.3717(9) 0.5027(7) 0.060(2) Uani 1 d .
H18A H 0.1768(10) -0.4329(9) 0.5462(7) 0.071 Uiso 1 calc R
C19 C 0.1303(10) -0.4040(8) 0.4181(6) 0.056(2) Uani 1 d .
H19A H 0.0773(10) -0.4878(8) 0.4033(6) 0.068 Uiso 1 calc R
C20 C 0.1477(9) -0.3129(7) 0.3528(5) 0.046(2) Uani 1 d .
H20A H 0.1035(9) -0.3350(7) 0.2951(5) 0.055 Uiso 1 calc R
C21 C 0.2283(8) -0.1688(7) 0.1799(5) 0.037(2) Uani 1 d .
C22 C 0.3268(10) -0.2461(8) 0.1528(6) 0.056(2) Uani 1 d .
H22A H 0.4094(10) -0.2533(8) 0.1906(6) 0.068 Uiso 1 calc R
C23 C 0.3032(12) -0.3130(10) 0.0696(7) 0.073(3) Uani 1 d .
H23A H 0.3713(12) -0.3626(10) 0.0506(7) 0.088 Uiso 1 calc R
C24 C 0.1785(12) -0.3053(11) 0.0155(7) 0.075(3) Uani 1 d .
H24A H 0.1591(12) -0.3549(11) -0.0386(7) 0.090 Uiso 1 calc R
C25 C 0.0826(11) -0.2262(11) 0.0396(7) 0.074(3) Uani 1 d .
H25A H 0.0016(11) -0.2183(11) 0.0007(7) 0.088 Uiso 1 calc R
C26 C 0.1062(9) -0.1574(9) 0.1227(6) 0.058(2) Uani 1 d .
H26A H 0.0405(9) -0.1041(9) 0.1398(6) 0.069 Uiso 1 calc R
C27 C 0.2453(8) 0.1708(6) 0.4032(5) 0.035(2) Uani 1 d .
C28 C 0.1336(10) 0.2229(9) 0.4555(5) 0.057(2) Uani 1 d .
H28A H 0.0422(10) 0.2159(9) 0.4187(5) 0.086 Uiso 1 calc R
H28B H 0.1708(10) 0.3128(9) 0.4737(5) 0.086 Uiso 1 calc R
H28C H 0.1160(10) 0.1736(9) 0.5076(5) 0.086 Uiso 1 calc R

loop_
_atom_type_symbol
_atom_type_description
_atom_type_scat_dispersion_real
_atom_type_scat_dispersion_imag
_atom_type_scat_source
C C 0.0033 0.0016 'International Tables Vol C Tables 4.2.6.8 and 6.1.1.4'
H H 0.0000 0.0000 'International Tables Vol C Tables 4.2.6.8 and 6.1.1.4'
O O 0.0106 0.0060 'International Tables Vol C Tables 4.2.6.8 and 6.1.1.4'
P P 0.1023 0.0942 'International Tables Vol C Tables 4.2.6.8 and 6.1.1.4'
Rh Rh -1.1178 0.9187 'International Tables Vol C Tables 4.2.6.8 and 6.1.1.4'
I I -0.4742 1.8119 'International Tables Vol C Tables 4.2.6.8 and 6.1.1.4'

loop_
_geom_angle_atom_site_label_1
_geom_angle_atom_site_label_2
_geom_angle_atom_site_label_3
_geom_angle
C27 Rh1 P1 91.2(2)
C27 Rh1 P2 92.5(2)
P1 Rh1 P2 84.74(7)
C27 Rh1 I2 99.1(2)
P1 Rh1 I2 89.80(6)
P2 Rh1 I2 167.28(5)
C27 Rh1 I1 103.4(2)
P1 Rh1 I1 164.90(5)
P2 Rh1 I1 90.73(6)
I2 Rh1 I1 91.62(4)
C15 P1 C21 105.9(3)
C15 P1 C1 104.5(3)
C21 P1 C1 104.3(3)
C15 P1 Rh1 123.9(2)
C21 P1 Rh1 109.2(2)
C1 P1 Rh1 107.4(2)
C9 P2 C3 103.0(3)
C9 P2 C2 105.5(3)
C3 P2 C2 104.3(3)
C9 P2 Rh1 120.9(2)
C3 P2 Rh1 112.7(2)
C2 P2 Rh1 109.1(2)
C2 C1 P1 109.2(5)
C1 C2 P2 112.4(5)
C8 C3 C4 118.6(7)
C8 C3 P2 121.7(6)
C4 C3 P2 119.5(6)
C5 C4 C3 119.6(8)
C6 C5 C4 121.1(8)
C5 C6 C7 119.8(8)
C6 C7 C8 120.1(8)
C3 C8 C7 120.7(8)
C10 C9 C14 118.5(6)
C10 C9 P2 122.1(5)
C14 C9 P2 119.4(6)
C9 C10 C11 121.1(7)
C12 C11 C10 118.4(8)
C13 C12 C11 120.7(7)
C14 C13 C12 119.8(8)
C13 C14 C9 121.4(8)
C16 C15 C20 118.3(7)
C16 C15 P1 120.9(5)
C20 C15 P1 120.8(6)
C17 C16 C15 120.8(7)
C18 C17 C16 120.2(8)
C19 C18 C17 120.1(8)
C18 C19 C20 120.4(8)
C15 C20 C19 120.2(8)
C22 C21 C26 119.5(7)
C22 C21 P1 120.0(6)
C26 C21 P1 120.3(6)
C23 C22 C21 120.4(8)
C24 C23 C22 119.4(9)
C25 C24 C23 121.1(9)
C24 C25 C26 119.8(9)
C25 C26 C21 119.7(8)
O1 C27 C28 123.4(7)
O1 C27 Rh1 124.5(6)
C28 C27 Rh1 112.1(5)

loop_
_geom_bond_atom_site_label_1
_geom_bond_atom_site_label_2
_geom_bond_distance
Rh1 C27 2.013(7)
Rh1 P1 2.267(2)
Rh1 P2 2.284(2)
Rh1 I2 2.7029(13)
Rh1 I1 2.7035(12)
P1 C15 1.820(7)
P1 C21 1.829(7)
P1 C1 1.826(7)
P2 C9 1.821(6)
P2 C3 1.833(7)
P2 C2 1.848(7)
O1 C27 1.178(9)
C1 C2 1.532(10)
C3 C8 1.372(10)
C3 C4 1.395(10)
C4 C5 1.391(12)
C5 C6 1.343(13)
C6 C7 1.378(13)
C7 C8 1.382(11)
C9 C10 1.382(11)
C9 C14 1.394(10)
C10 C11 1.403(10)
C11 C12 1.399(12)
C12 C13 1.374(13)
C13 C14 1.372(11)
C15 C16 1.378(11)
C15 C20 1.384(9)
C16 C17 1.373(11)
C17 C18 1.369(12)
C18 C19 1.347(13)
C19 C20 1.391(11)
C21 C22 1.381(11)
C21 C26 1.388(11)
C22 C23 1.385(12)
C23 C24 1.371(14)
C24 C25 1.364(13)
C25 C26 1.392(12)
C27 C28 1.490(11)

loop_
_geom_torsion_atom_site_label_1
_geom_torsion_atom_site_label_2
_geom_torsion_atom_site_label_3
_geom_torsion_atom_site_label_4
_geom_torsion
C27 Rh1 P1 C15 56.4(3)
P2 Rh1 P1 C15 148.8(3)
I2 Rh1 P1 C15 -42.7(3)
I1 Rh1 P1 C15 -138.2(3)
C27 Rh1 P1 C21 -177.9(3)
P2 Rh1 P1 C21 -85.5(2)
I2 Rh1 P1 C21 83.0(2)
I1 Rh1 P1 C21 -12.5(3)
C27 Rh1 P1 C1 -65.4(3)
P2 Rh1 P1 C1 26.9(3)
I2 Rh1 P1 C1 -164.6(3)
I1 Rh1 P1 C1 100.0(3)
C27 Rh1 P2 C9 -39.0(3)
P1 Rh1 P2 C9 -130.0(3)
I2 Rh1 P2 C9 165.1(3)
I1 Rh1 P2 C9 64.4(3)
C27 Rh1 P2 C3 -161.3(3)
P1 Rh1 P2 C3 107.8(3)
I2 Rh1 P2 C3 42.8(4)
I1 Rh1 P2 C3 -57.8(3)
C27 Rh1 P2 C2 83.4(3)
P1 Rh1 P2 C2 -7.6(3)
I2 Rh1 P2 C2 -72.5(4)
I1 Rh1 P2 C2 -173.1(3)
C15 P1 C1 C2 -178.4(5)
C21 P1 C1 C2 70.6(6)
Rh1 P1 C1 C2 -45.2(6)
P1 C1 C2 P2 39.9(7)
C9 P2 C2 C1 113.5(5)
C3 P2 C2 C1 -138.4(5)
Rh1 P2 C2 C1 -17.8(6)
C9 P2 C3 C8 -28.7(7)
C2 P2 C3 C8 -138.6(6)
Rh1 P2 C3 C8 103.2(6)
C9 P2 C3 C4 157.4(6)
C2 P2 C3 C4 47.4(7)
Rh1 P2 C3 C4 -70.8(6)
C8 C3 C4 C5 0.9(11)
P2 C3 C4 C5 175.0(6)
C3 C4 C5 C6 0.0(13)
C4 C5 C6 C7 -0.7(14)
C5 C6 C7 C8 0.4(15)
C4 C3 C8 C7 -1.1(12)
P2 C3 C8 C7 -175.2(7)
C6 C7 C8 C3 0.5(14)
C3 P2 C9 C10 114.3(6)
C2 P2 C9 C10 -136.6(6)
Rh1 P2 C9 C10 -12.5(7)
C3 P2 C9 C14 -64.7(6)
C2 P2 C9 C14 44.4(7)
Rh1 P2 C9 C14 168.5(5)
C14 C9 C10 C11 -0.4(12)
P2 C9 C10 C11 -179.4(6)
C9 C10 C11 C12 1.0(12)
C10 C11 C12 C13 -0.3(12)
C11 C12 C13 C14 -0.9(13)
C12 C13 C14 C9 1.4(13)
C10 C9 C14 C13 -0.8(12)
P2 C9 C14 C13 178.2(6)
C21 P1 C15 C16 160.2(6)
C1 P1 C15 C16 50.4(7)
Rh1 P1 C15 C16 -72.7(7)
C21 P1 C15 C20 -17.5(7)
C1 P1 C15 C20 -127.2(6)
Rh1 P1 C15 C20 109.7(6)
C20 C15 C16 C17 1.0(13)
P1 C15 C16 C17 -176.6(7)
C15 C16 C17 C18 0.5(14)
C16 C17 C18 C19 -0.8(15)
C17 C18 C19 C20 -0.6(14)
C16 C15 C20 C19 -2.4(12)
P1 C15 C20 C19 175.3(6)
C18 C19 C20 C15 2.2(13)
C15 P1 C21 C22 -73.7(7)
C1 P1 C21 C22 36.3(7)
Rh1 P1 C21 C22 150.8(6)
C15 P1 C21 C26 110.9(7)
C1 P1 C21 C26 -139.2(7)
Rh1 P1 C21 C26 -24.7(7)
C26 C21 C22 C23 -0.7(14)
P1 C21 C22 C23 -176.2(8)
C21 C22 C23 C24 -2.2(16)
C22 C23 C24 C25 4.4(18)
C23 C24 C25 C26 -3.7(19)
C24 C25 C26 C21 0.7(17)
C22 C21 C26 C25 1.5(14)
P1 C21 C26 C25 176.9(8)
P1 Rh1 C27 O1 43.7(6)
P2 Rh1 C27 O1 -41.1(6)
I2 Rh1 C27 O1 133.7(6)
I1 Rh1 C27 O1 -132.4(6)
P1 Rh1 C27 C28 -136.6(5)
P2 Rh1 C27 C28 138.6(5)
I2 Rh1 C27 C28 -46.6(5)
I1 Rh1 C27 C28 47.3(5)
